data_4034750
loop_
_publ_author_name
'Xu, Wei'
'Zhao, Jidong'
'Li, Xiangdong'
'Liu, Yuanhong'

_publ_section_title
;
 Selective [5 + 1] and [5 + 2] Cycloaddition of Ynamides or Propargyl
 Esters with Benzo[ d]isoxazoles via Gold Catalysis.
;
_journal_issue 24
_journal_name_full 'The Journal of organic chemistry'
_journal_page_first 15470
_journal_page_last 15485
_journal_paper_doi 10.1021/acs.joc.8b02935
_journal_volume 83
_journal_year 2018
_chemical_formula_sum 'C30 H26 N2 O3 S'
_chemical_formula_weight 494.59
_space_group_crystal_system monoclinic
_space_group_IT_number 14
_space_group_name_Hall '-P 2yn'
_space_group_name_H-M_alt 'P 1 21/n 1'
_atom_sites_solution_hydrogens geom
_audit_creation_method SHELXL-2013
_cell_angle_alpha 90
_cell_angle_beta 100.2760(10)
_cell_angle_gamma 90
_cell_formula_units_Z 4
_cell_length_a 8.2947(2)
_cell_length_b 22.2998(6)
_cell_length_c 13.9173(4)
_cell_measurement_reflns_used 9972
_cell_measurement_temperature 173(2)
_cell_measurement_theta_max 54.756
_cell_measurement_theta_min 4.711
_cell_volume 2532.99(12)
_computing_cell_refinement 'Bruker SAINT'
_computing_data_collection 'Bruker APEX2'
_computing_data_reduction 'Bruker SAINT'
_computing_molecular_graphics 'Bruker SHELXTL'
_computing_publication_material 'Bruker SHELXTL'
_computing_structure_refinement 'SHELXL-2013 (Sheldrick, 2013)'
_computing_structure_solution 'SHELXS-97 (Sheldrick 2008)'
_diffrn_ambient_temperature 173(2)
_diffrn_measured_fraction_theta_full 0.999
_diffrn_measured_fraction_theta_max 0.999
_diffrn_measurement_device_type 'Bruker APEX-II CCD'
_diffrn_measurement_method '\f and \w scans'
_diffrn_radiation_type MoK\a
_diffrn_radiation_wavelength 0.71073
_diffrn_reflns_av_R_equivalents 0.0532
_diffrn_reflns_av_unetI/netI 0.0265
_diffrn_reflns_Laue_measured_fraction_full 0.999
_diffrn_reflns_Laue_measured_fraction_max 0.999
_diffrn_reflns_limit_h_max 9
_diffrn_reflns_limit_h_min -10
_diffrn_reflns_limit_k_max 27
_diffrn_reflns_limit_k_min -27
_diffrn_reflns_limit_l_max 17
_diffrn_reflns_limit_l_min -16
_diffrn_reflns_number 47413
_diffrn_reflns_point_group_measured_fraction_full 0.999
_diffrn_reflns_point_group_measured_fraction_max 0.999
_diffrn_reflns_theta_full 25.242
_diffrn_reflns_theta_max 25.998
_diffrn_reflns_theta_min 2.657
_exptl_absorpt_coefficient_mu 0.163
_exptl_absorpt_correction_T_max 0.7456
_exptl_absorpt_correction_T_min 0.6761
_exptl_absorpt_correction_type multi-scan
_exptl_absorpt_process_details sadabs
_exptl_crystal_colour colorless
_exptl_crystal_density_diffrn 1.297
_exptl_crystal_description prismatic
_exptl_crystal_F_000 1040
_exptl_crystal_size_max 0.160
_exptl_crystal_size_mid 0.120
_exptl_crystal_size_min 0.080
_refine_diff_density_max 0.204
_refine_diff_density_min -0.418
_refine_diff_density_rms 0.041
_refine_ls_extinction_method none
_refine_ls_goodness_of_fit_ref 1.070
_refine_ls_hydrogen_treatment constr
_refine_ls_matrix_type full
_refine_ls_number_parameters 328
_refine_ls_number_reflns 4971
_refine_ls_number_restraints 0
_refine_ls_restrained_S_all 1.070
_refine_ls_R_factor_all 0.0536
_refine_ls_R_factor_gt 0.0412
_refine_ls_shift/su_max 0.008
_refine_ls_shift/su_mean 0.000
_refine_ls_structure_factor_coef Fsqd
_refine_ls_weighting_details 'w=1/[\s^2^(Fo^2^)+(0.0375P)^2^+1.2094P] where P=(Fo^2^+2Fc^2^)/3'
_refine_ls_weighting_scheme calc
_refine_ls_wR_factor_gt 0.0918
_refine_ls_wR_factor_ref 0.0999
_reflns_Friedel_coverage 0.000
_reflns_number_gt 4134
_reflns_number_total 4971
_reflns_threshold_expression 'I > 2\s(I)'
_cod_data_source_file jo8b02935_si_003.cif
_cod_data_source_block mo_d8v17724_0m
_cod_original_sg_symbol_H-M 'P 21/n'
_cod_database_code 4034750
_shelx_space_group_comment
; 
The symmetry employed for this shelxl refinement is uniquely defined 
by the following loop, which should always be used as a source of 
symmetry information in preference to the above space-group names. 
They are only intended as comments. 
;
_shelx_estimated_absorpt_t_min 0.974
_shelx_estimated_absorpt_t_max 0.987
_shelxl_version_number 2013-4

loop_
_space_group_symop_operation_xyz
'x, y, z'
'-x+1/2, y+1/2, -z+1/2'
'-x, -y, -z'
'x-1/2, -y-1/2, z-1/2'

loop_
_atom_site_label
_atom_site_type_symbol
_atom_site_fract_x
_atom_site_fract_y
_atom_site_fract_z
_atom_site_U_iso_or_equiv
_atom_site_adp_type
_atom_site_occupancy
_atom_site_site_symmetry_order
_atom_site_calc_flag
_atom_site_refinement_flags_posn
_atom_site_refinement_flags_adp
S1 S 0.63231(5) 0.46785(2) 0.86414(3) 0.02957(12) Uani 1 1 d . .
O1 O 0.39757(15) 0.24156(6) 0.69166(10) 0.0373(3) Uani 1 1 d . .
O2 O 0.48705(15) 0.50023(6) 0.82436(11) 0.0409(3) Uani 1 1 d . .
O3 O 0.70596(16) 0.47441(6) 0.96446(10) 0.0412(3) Uani 1 1 d . .
N1 N 0.48118(17) 0.38423(6) 0.67345(11) 0.0300(3) Uani 1 1 d . .
N2 N 0.58437(17) 0.39661(6) 0.84809(10) 0.0282(3) Uani 1 1 d . .
C1 C 0.2602(2) 0.26256(8) 0.67187(12) 0.0269(4) Uani 1 1 d . .
C2 C 0.1152(2) 0.22496(8) 0.64040(13) 0.0323(4) Uani 1 1 d . .
C3 C -0.0329(2) 0.25101(9) 0.62092(15) 0.0400(5) Uani 1 1 d . .
H3 H -0.1255 0.2260 0.6007 0.048 Uiso 1 1 calc R U
C4 C -0.0606(2) 0.31471(9) 0.62878(14) 0.0381(5) Uani 1 1 d . .
H4 H -0.1696 0.3297 0.6154 0.046 Uiso 1 1 calc R U
C5 C 0.0628(2) 0.35279(8) 0.65435(13) 0.0321(4) Uani 1 1 d . .
H5 H 0.0405 0.3945 0.6566 0.039 Uiso 1 1 calc R U
C6 C 0.2368(2) 0.33139(7) 0.67969(12) 0.0261(4) Uani 1 1 d . .
C7 C 0.3562(2) 0.35955(7) 0.61944(13) 0.0276(4) Uani 1 1 d . .
C8 C 0.4570(2) 0.37918(7) 0.77107(12) 0.0271(4) Uani 1 1 d . .
C9 C 0.3171(2) 0.35174(7) 0.78175(12) 0.0256(4) Uani 1 1 d . .
C10 C 0.24525(19) 0.34213(7) 0.86981(12) 0.0258(4) Uani 1 1 d . .
C11 C 0.2610(2) 0.38576(8) 0.94317(13) 0.0287(4) Uani 1 1 d . .
H11 H 0.3234 0.4209 0.9376 0.034 Uiso 1 1 calc R U
C12 C 0.1867(2) 0.37821(8) 1.02360(13) 0.0310(4) Uani 1 1 d . .
H12 H 0.1988 0.4082 1.0728 0.037 Uiso 1 1 calc R U
C13 C 0.0949(2) 0.32757(8) 1.03355(13) 0.0312(4) Uani 1 1 d . .
H13 H 0.0436 0.3228 1.0889 0.037 Uiso 1 1 calc R U
C14 C 0.0786(2) 0.28382(8) 0.96165(14) 0.0332(4) Uani 1 1 d . .
H14 H 0.0168 0.2486 0.9680 0.040 Uiso 1 1 calc R U
C15 C 0.1520(2) 0.29117(8) 0.88069(13) 0.0316(4) Uani 1 1 d . .
H15 H 0.1388 0.2611 0.8316 0.038 Uiso 1 1 calc R U
C16 C 0.3413(2) 0.35504(7) 0.51285(13) 0.0287(4) Uani 1 1 d . .
C17 C 0.2090(2) 0.32617(8) 0.45528(13) 0.0336(4) Uani 1 1 d . .
H17 H 0.1244 0.3097 0.4850 0.040 Uiso 1 1 calc R U
C18 C 0.1998(2) 0.32124(9) 0.35502(14) 0.0387(5) Uani 1 1 d . .
H18 H 0.1091 0.3015 0.3165 0.046 Uiso 1 1 calc R U
C19 C 0.3215(3) 0.34485(9) 0.31147(14) 0.0419(5) Uani 1 1 d . .
H19 H 0.3150 0.3414 0.2429 0.050 Uiso 1 1 calc R U
C20 C 0.4537(3) 0.37367(9) 0.36739(15) 0.0412(5) Uani 1 1 d . .
H20 H 0.5378 0.3899 0.3370 0.049 Uiso 1 1 calc R U
C21 C 0.4638(2) 0.37892(8) 0.46696(14) 0.0345(4) Uani 1 1 d . .
H21 H 0.5548 0.3989 0.5047 0.041 Uiso 1 1 calc R U
C22 C 0.1442(3) 0.15868(9) 0.63454(16) 0.0462(5) Uani 1 1 d . .
H22A H 0.2163 0.1509 0.5873 0.069 Uiso 1 1 calc R U
H22B H 0.0394 0.1381 0.6137 0.069 Uiso 1 1 calc R U
H22C H 0.1960 0.1437 0.6989 0.069 Uiso 1 1 calc R U
C23 C 0.7198(2) 0.35322(9) 0.87123(16) 0.0410(5) Uani 1 1 d . .
H23A H 0.7693 0.3466 0.8132 0.061 Uiso 1 1 calc R U
H23B H 0.6775 0.3152 0.8917 0.061 Uiso 1 1 calc R U
H23C H 0.8027 0.3690 0.9242 0.061 Uiso 1 1 calc R U
C24 C 0.7848(2) 0.48524(7) 0.79489(13) 0.0279(4) Uani 1 1 d . .
C25 C 0.7413(2) 0.49660(8) 0.69589(14) 0.0343(4) Uani 1 1 d . .
H25 H 0.6306 0.4923 0.6641 0.041 Uiso 1 1 calc R U
C26 C 0.8595(2) 0.51422(9) 0.64367(15) 0.0404(5) Uani 1 1 d . .
H26 H 0.8293 0.5221 0.5758 0.048 Uiso 1 1 calc R U
C27 C 1.0223(2) 0.52063(9) 0.68867(16) 0.0404(5) Uani 1 1 d . .
C28 C 1.0647(2) 0.50811(9) 0.78766(16) 0.0393(5) Uani 1 1 d . .
H28 H 1.1757 0.5117 0.8191 0.047 Uiso 1 1 calc R U
C29 C 0.9474(2) 0.49048(8) 0.84110(15) 0.0342(4) Uani 1 1 d . .
H29 H 0.9776 0.4820 0.9088 0.041 Uiso 1 1 calc R U
C30 C 1.1496(3) 0.54147(13) 0.6311(2) 0.0678(7) Uani 1 1 d . .
H30A H 1.1125 0.5324 0.5617 0.102 Uiso 1 1 calc R U
H30B H 1.2533 0.5207 0.6546 0.102 Uiso 1 1 calc R U
H30C H 1.1656 0.5848 0.6395 0.102 Uiso 1 1 calc R U

loop_
_atom_site_aniso_label
_atom_site_aniso_U_11
_atom_site_aniso_U_22
_atom_site_aniso_U_33
_atom_site_aniso_U_23
_atom_site_aniso_U_13
_atom_site_aniso_U_12
S1 0.0242(2) 0.0292(2) 0.0356(3) -0.00947(18) 0.00627(18) -0.00466(17)
O1 0.0322(7) 0.0344(7) 0.0442(8) -0.0006(6) 0.0033(6) 0.0056(6)
O2 0.0274(7) 0.0335(7) 0.0627(10) -0.0066(6) 0.0102(6) 0.0023(5)
O3 0.0405(8) 0.0498(8) 0.0340(8) -0.0170(6) 0.0084(6) -0.0152(6)
N1 0.0305(8) 0.0311(8) 0.0278(8) -0.0022(6) 0.0035(6) -0.0072(6)
N2 0.0249(7) 0.0293(8) 0.0292(8) -0.0042(6) 0.0018(6) -0.0048(6)
C1 0.0302(9) 0.0270(9) 0.0228(9) -0.0008(7) 0.0028(7) -0.0022(7)
C2 0.0396(10) 0.0297(9) 0.0266(9) -0.0018(7) 0.0027(8) -0.0107(8)
C3 0.0333(11) 0.0440(11) 0.0396(11) 0.0004(9) -0.0019(8) -0.0167(9)
C4 0.0234(9) 0.0488(12) 0.0400(11) 0.0036(9) -0.0005(8) 0.0007(8)
C5 0.0297(9) 0.0319(9) 0.0334(10) 0.0013(8) 0.0021(8) 0.0047(7)
C6 0.0253(8) 0.0247(8) 0.0271(9) -0.0021(7) 0.0018(7) -0.0036(7)
C7 0.0279(9) 0.0244(8) 0.0299(9) 0.0010(7) 0.0031(7) -0.0022(7)
C8 0.0274(9) 0.0268(9) 0.0263(9) -0.0034(7) 0.0022(7) -0.0035(7)
C9 0.0255(8) 0.0229(8) 0.0273(9) -0.0029(7) 0.0021(7) -0.0016(6)
C10 0.0216(8) 0.0269(8) 0.0277(9) 0.0001(7) 0.0015(7) 0.0007(7)
C11 0.0283(9) 0.0259(9) 0.0317(10) -0.0015(7) 0.0046(7) 0.0006(7)
C12 0.0324(9) 0.0298(9) 0.0307(10) -0.0031(7) 0.0055(8) 0.0048(7)
C13 0.0261(9) 0.0374(10) 0.0305(10) 0.0047(8) 0.0057(7) 0.0051(7)
C14 0.0286(9) 0.0326(9) 0.0377(10) 0.0022(8) 0.0044(8) -0.0058(7)
C15 0.0324(9) 0.0298(9) 0.0322(10) -0.0039(7) 0.0047(8) -0.0057(7)
C16 0.0325(9) 0.0246(8) 0.0279(9) 0.0007(7) 0.0024(7) -0.0010(7)
C17 0.0370(10) 0.0306(9) 0.0317(10) 0.0006(8) 0.0023(8) -0.0042(8)
C18 0.0436(11) 0.0376(10) 0.0313(10) -0.0034(8) -0.0032(9) -0.0029(9)
C19 0.0550(13) 0.0432(11) 0.0271(10) 0.0009(8) 0.0065(9) 0.0013(10)
C20 0.0446(11) 0.0469(12) 0.0342(11) 0.0025(9) 0.0122(9) -0.0043(9)
C21 0.0349(10) 0.0340(10) 0.0341(10) 0.0001(8) 0.0052(8) -0.0042(8)
C22 0.0623(14) 0.0306(10) 0.0456(12) -0.0053(9) 0.0089(10) -0.0112(9)
C23 0.0397(11) 0.0336(10) 0.0447(12) 0.0008(9) -0.0058(9) 0.0038(8)
C24 0.0247(8) 0.0236(8) 0.0352(10) -0.0045(7) 0.0053(7) -0.0018(7)
C25 0.0303(9) 0.0309(9) 0.0398(11) 0.0004(8) 0.0008(8) -0.0043(7)
C26 0.0459(12) 0.0375(11) 0.0380(11) 0.0019(8) 0.0080(9) -0.0063(9)
C27 0.0379(11) 0.0350(10) 0.0519(13) -0.0045(9) 0.0180(9) -0.0061(8)
C28 0.0248(9) 0.0422(11) 0.0511(13) -0.0058(9) 0.0076(8) -0.0023(8)
C29 0.0268(9) 0.0351(10) 0.0392(11) -0.0050(8) 0.0022(8) -0.0009(7)
C30 0.0570(15) 0.087(2) 0.0662(17) -0.0063(14) 0.0300(13) -0.0252(14)

loop_
_atom_type_symbol
_atom_type_description
_atom_type_scat_dispersion_real
_atom_type_scat_dispersion_imag
_atom_type_scat_source
C C 0.0033 0.0016 'International Tables Vol C Tables 4.2.6.8 and 6.1.1.4'
H H 0.0000 0.0000 'International Tables Vol C Tables 4.2.6.8 and 6.1.1.4'
N N 0.0061 0.0033 'International Tables Vol C Tables 4.2.6.8 and 6.1.1.4'
O O 0.0106 0.0060 'International Tables Vol C Tables 4.2.6.8 and 6.1.1.4'
S S 0.1246 0.1234 'International Tables Vol C Tables 4.2.6.8 and 6.1.1.4'

loop_
_geom_angle_atom_site_label_1
_geom_angle_atom_site_label_2
_geom_angle_atom_site_label_3
_geom_angle
O3 S1 O2 120.74(9)
O3 S1 N2 106.43(8)
O2 S1 N2 105.60(8)
O3 S1 C24 106.75(8)
O2 S1 C24 108.32(8)
N2 S1 C24 108.53(8)
C7 N1 C8 106.81(14)
C8 N2 C23 114.89(14)
C8 N2 S1 119.82(12)
C23 N2 S1 116.64(11)
O1 C1 C2 122.14(16)
O1 C1 C6 119.20(15)
C2 C1 C6 118.66(15)
C3 C2 C1 119.00(16)
C3 C2 C22 124.41(17)
C1 C2 C22 116.57(17)
C2 C3 C4 124.19(17)
C2 C3 H3 117.9
C4 C3 H3 117.9
C5 C4 C3 121.51(17)
C5 C4 H4 119.2
C3 C4 H4 119.2
C4 C5 C6 121.49(17)
C4 C5 H5 119.3
C6 C5 H5 119.3
C5 C6 C9 111.45(14)
C5 C6 C7 115.27(14)
C9 C6 C7 99.75(13)
C5 C6 C1 115.11(14)
C9 C6 C1 108.66(13)
C7 C6 C1 105.31(13)
N1 C7 C16 122.09(16)
N1 C7 C6 112.60(15)
C16 C7 C6 125.10(14)
C9 C8 N1 114.60(15)
C9 C8 N2 125.65(16)
N1 C8 N2 119.38(14)
C8 C9 C10 130.15(16)
C8 C9 C6 105.93(15)
C10 C9 C6 123.91(14)
C15 C10 C11 117.88(16)
C15 C10 C9 121.52(15)
C11 C10 C9 120.50(15)
C12 C11 C10 120.62(16)
C12 C11 H11 119.7
C10 C11 H11 119.7
C11 C12 C13 120.94(17)
C11 C12 H12 119.5
C13 C12 H12 119.5
C12 C13 C14 119.12(17)
C12 C13 H13 120.4
C14 C13 H13 120.4
C15 C14 C13 120.29(17)
C15 C14 H14 119.9
C13 C14 H14 119.9
C14 C15 C10 121.14(17)
C14 C15 H15 119.4
C10 C15 H15 119.4
C17 C16 C21 118.34(17)
C17 C16 C7 121.78(16)
C21 C16 C7 119.86(15)
C18 C17 C16 120.68(18)
C18 C17 H17 119.7
C16 C17 H17 119.7
C19 C18 C17 120.06(18)
C19 C18 H18 120.0
C17 C18 H18 120.0
C18 C19 C20 120.08(18)
C18 C19 H19 120.0
C20 C19 H19 120.0
C21 C20 C19 120.32(19)
C21 C20 H20 119.8
C19 C20 H20 119.8
C20 C21 C16 120.51(17)
C20 C21 H21 119.7
C16 C21 H21 119.7
C2 C22 H22A 109.5
C2 C22 H22B 109.5
H22A C22 H22B 109.5
C2 C22 H22C 109.5
H22A C22 H22C 109.5
H22B C22 H22C 109.5
N2 C23 H23A 109.5
N2 C23 H23B 109.5
H23A C23 H23B 109.5
N2 C23 H23C 109.5
H23A C23 H23C 109.5
H23B C23 H23C 109.5
C25 C24 C29 120.25(17)
C25 C24 S1 119.93(13)
C29 C24 S1 119.74(14)
C26 C25 C24 119.56(17)
C26 C25 H25 120.2
C24 C25 H25 120.2
C25 C26 C27 121.13(19)
C25 C26 H26 119.4
C27 C26 H26 119.4
C28 C27 C26 118.69(18)
C28 C27 C30 120.79(19)
C26 C27 C30 120.5(2)
C29 C28 C27 120.86(18)
C29 C28 H28 119.6
C27 C28 H28 119.6
C28 C29 C24 119.48(18)
C28 C29 H29 120.3
C24 C29 H29 120.3
C27 C30 H30A 109.5
C27 C30 H30B 109.5
H30A C30 H30B 109.5
C27 C30 H30C 109.5
H30A C30 H30C 109.5
H30B C30 H30C 109.5

loop_
_geom_bond_atom_site_label_1
_geom_bond_atom_site_label_2
_geom_bond_distance
S1 O3 1.4281(14)
S1 O2 1.4289(13)
S1 N2 1.6432(14)
S1 C24 1.7645(18)
O1 C1 1.217(2)
N1 C7 1.290(2)
N1 C8 1.413(2)
N2 C8 1.419(2)
N2 C23 1.474(2)
C1 C2 1.468(2)
C1 C6 1.553(2)
C2 C3 1.342(3)
C2 C22 1.502(3)
C3 C4 1.446(3)
C3 H3 0.9500
C4 C5 1.329(3)
C4 H4 0.9500
C5 C6 1.501(2)
C5 H5 0.9500
C6 C9 1.526(2)
C6 C7 1.541(2)
C7 C16 1.470(2)
C8 C9 1.344(2)
C9 C10 1.471(2)
C10 C15 1.398(2)
C10 C11 1.399(2)
C11 C12 1.381(3)
C11 H11 0.9500
C12 C13 1.383(3)
C12 H12 0.9500
C13 C14 1.387(3)
C13 H13 0.9500
C14 C15 1.383(3)
C14 H14 0.9500
C15 H15 0.9500
C16 C17 1.396(2)
C16 C21 1.398(3)
C17 C18 1.388(3)
C17 H17 0.9500
C18 C19 1.372(3)
C18 H18 0.9500
C19 C20 1.384(3)
C19 H19 0.9500
C20 C21 1.378(3)
C20 H20 0.9500
C21 H21 0.9500
C22 H22A 0.9800
C22 H22B 0.9800
C22 H22C 0.9800
C23 H23A 0.9800
C23 H23B 0.9800
C23 H23C 0.9800
C24 C25 1.384(3)
C24 C29 1.392(2)
C25 C26 1.378(3)
C25 H25 0.9500
C26 C27 1.390(3)
C26 H26 0.9500
C27 C28 1.388(3)
C27 C30 1.509(3)
C28 C29 1.383(3)
C28 H28 0.9500
C29 H29 0.9500
C30 H30A 0.9800
C30 H30B 0.9800
C30 H30C 0.9800

loop_
_geom_torsion_atom_site_label_1
_geom_torsion_atom_site_label_2
_geom_torsion_atom_site_label_3
_geom_torsion_atom_site_label_4
_geom_torsion
O3 S1 N2 C8 155.49(13)
O2 S1 N2 C8 26.03(15)
C24 S1 N2 C8 -89.93(14)
O3 S1 N2 C23 -58.37(15)
O2 S1 N2 C23 172.16(14)
C24 S1 N2 C23 56.20(15)
O1 C1 C2 C3 179.16(18)
C6 C1 C2 C3 -1.0(3)
O1 C1 C2 C22 0.5(3)
C6 C1 C2 C22 -179.68(16)
C1 C2 C3 C4 0.0(3)
C22 C2 C3 C4 178.55(19)
C2 C3 C4 C5 1.6(3)
C3 C4 C5 C6 -2.1(3)
C4 C5 C6 C9 -123.28(19)
C4 C5 C6 C7 123.98(19)
C4 C5 C6 C1 1.0(3)
O1 C1 C6 C5 -179.65(16)
C2 C1 C6 C5 0.5(2)
O1 C1 C6 C9 -53.9(2)
C2 C1 C6 C9 126.32(16)
O1 C1 C6 C7 52.2(2)
C2 C1 C6 C7 -127.56(16)
C8 N1 C7 C16 -178.35(15)
C8 N1 C7 C6 -3.38(19)
C5 C6 C7 N1 124.76(16)
C9 C6 C7 N1 5.34(18)
C1 C6 C7 N1 -107.22(16)
C5 C6 C7 C16 -60.4(2)
C9 C6 C7 C16 -179.88(15)
C1 C6 C7 C16 67.6(2)
C7 N1 C8 C9 -0.4(2)
C7 N1 C8 N2 173.02(15)
C23 N2 C8 C9 95.6(2)
S1 N2 C8 C9 -117.75(17)
C23 N2 C8 N1 -77.0(2)
S1 N2 C8 N1 69.65(19)
N1 C8 C9 C10 -175.24(16)
N2 C8 C9 C10 11.9(3)
N1 C8 C9 C6 3.8(2)
N2 C8 C9 C6 -169.08(15)
C5 C6 C9 C8 -127.29(16)
C7 C6 C9 C8 -5.09(17)
C1 C6 C9 C8 104.84(16)
C5 C6 C9 C10 51.8(2)
C7 C6 C9 C10 174.04(15)
C1 C6 C9 C10 -76.03(19)
C8 C9 C10 C15 -147.68(19)
C6 C9 C10 C15 33.4(2)
C8 C9 C10 C11 35.9(3)
C6 C9 C10 C11 -142.98(16)
C15 C10 C11 C12 0.2(2)
C9 C10 C11 C12 176.70(15)
C10 C11 C12 C13 -0.1(3)
C11 C12 C13 C14 0.4(3)
C12 C13 C14 C15 -0.7(3)
C13 C14 C15 C10 0.7(3)
C11 C10 C15 C14 -0.5(3)
C9 C10 C15 C14 -176.97(16)
N1 C7 C16 C17 177.40(17)
C6 C7 C16 C17 3.1(3)
N1 C7 C16 C21 -1.1(3)
C6 C7 C16 C21 -175.46(16)
C21 C16 C17 C18 0.1(3)
C7 C16 C17 C18 -178.42(17)
C16 C17 C18 C19 0.0(3)
C17 C18 C19 C20 0.0(3)
C18 C19 C20 C21 -0.1(3)
C19 C20 C21 C16 0.3(3)
C17 C16 C21 C20 -0.3(3)
C7 C16 C21 C20 178.32(17)
O3 S1 C24 C25 -164.80(14)
O2 S1 C24 C25 -33.35(16)
N2 S1 C24 C25 80.83(15)
O3 S1 C24 C29 11.92(17)
O2 S1 C24 C29 143.37(14)
N2 S1 C24 C29 -102.44(15)
C29 C24 C25 C26 -1.2(3)
S1 C24 C25 C26 175.51(14)
C24 C25 C26 C27 0.2(3)
C25 C26 C27 C28 0.9(3)
C25 C26 C27 C30 -178.4(2)
C26 C27 C28 C29 -1.0(3)
C30 C27 C28 C29 178.3(2)
C27 C28 C29 C24 0.0(3)
C25 C24 C29 C28 1.1(3)
S1 C24 C29 C28 -175.62(14)
